data_7152251
loop_
_publ_author_name
'Chandrappa, Siddappa'
'Aravinda, Subrayashastry'
'Raghothama, Srinivasarao'
'Sonti, Rajesh'
'Rai, Rajkishor'
'Harini, Veldore V.'
'Shamala, Narayanaswamy'
'Balaram, Padmanabhan'

_publ_section_title
;
 Helix and hairpin nucleation in short peptides using centrally positioned
 conformationally constrained dipeptide segments.
;
_journal_issue 14
_journal_name_full 'Organic &amp; biomolecular chemistry'
_journal_page_first 2815
_journal_page_last 2823
_journal_paper_doi 10.1039/c2ob06817f
_journal_volume 10
_journal_year 2012
_chemical_formula_moiety 'C50 H90 N8 O11 *0.5(H2O)'
_chemical_formula_sum 'C50 H90 N8 O11.5'
_chemical_formula_weight 987.30
_chemical_name_common Boc-Leu-Val-Val-Ac6c-Leu-Val-Val-OMe
_chemical_name_systematic
;
t-Butyloxycarbonyl-leucyl-valyl-valyl-(1-aminocyclohexan-1-oyl)-valyl-
leucyl-valyl-valyl-methyl ester hemihydrate
;
_space_group_IT_number 4
_symmetry_cell_setting monoclinic
_symmetry_space_group_name_Hall 'P 2yb'
_symmetry_space_group_name_H-M 'P 1 21 1'
_atom_sites_solution_hydrogens geom
_atom_sites_solution_primary direct
_atom_sites_solution_secondary difmap
_audit_creation_method SHELXL-97
_cell_angle_alpha 90.00
_cell_angle_beta 97.919(3)
_cell_angle_gamma 90.00
_cell_formula_units_Z 4
_cell_length_a 10.516(3)
_cell_length_b 27.593(4)
_cell_length_c 21.050(3)
_cell_measurement_temperature 293(2)
_cell_volume 6050(2)
_computing_data_collection SMART
_computing_data_reduction SAINT
_computing_structure_refinement 'SHELXL-97 (Sheldrick, 1997)'
_computing_structure_solution 'SnB (Weeks and Miller, 1999)'
_diffrn_ambient_temperature 293(2)
_diffrn_measured_fraction_theta_full 0.984
_diffrn_measured_fraction_theta_max 0.984
_diffrn_measurement_device_type 'BRUKER AXS SMART APEX CCD with Mo source'
_diffrn_measurement_method 'omega scan'
_diffrn_radiation_monochromator graphite
_diffrn_radiation_source 'fine-focus sealed tube'
_diffrn_radiation_type MoK\a
_diffrn_radiation_wavelength 0.71073
_diffrn_reflns_av_R_equivalents 0.0564
_diffrn_reflns_av_sigmaI/netI 0.0569
_diffrn_reflns_limit_h_max 13
_diffrn_reflns_limit_h_min -13
_diffrn_reflns_limit_k_max 36
_diffrn_reflns_limit_k_min -36
_diffrn_reflns_limit_l_max 27
_diffrn_reflns_limit_l_min -27
_diffrn_reflns_number 71594
_diffrn_reflns_theta_full 28.06
_diffrn_reflns_theta_max 28.06
_diffrn_reflns_theta_min 1.48
_exptl_absorpt_coefficient_mu 0.077
_exptl_absorpt_correction_type none
_exptl_crystal_colour 'color less'
_exptl_crystal_density_diffrn 1.084
_exptl_crystal_density_method 'not measured'
_exptl_crystal_description needle
_exptl_crystal_F_000 2152
_exptl_crystal_size_max 0.5
_exptl_crystal_size_mid 0.15
_exptl_crystal_size_min 0.15
_refine_diff_density_max 0.635
_refine_diff_density_min -0.245
_refine_diff_density_rms 0.049
_refine_ls_abs_structure_details 'Flack H D (1983), Acta Cryst. A39, 876-881'
_refine_ls_abs_structure_Flack 10(10)
_refine_ls_extinction_method none
_refine_ls_goodness_of_fit_ref 0.976
_refine_ls_hydrogen_treatment 'riding over the heavy atom'
_refine_ls_matrix_type full
_refine_ls_number_parameters 1252
_refine_ls_number_reflns 14733
_refine_ls_number_restraints 3
_refine_ls_restrained_S_all 0.976
_refine_ls_R_factor_all 0.1204
_refine_ls_R_factor_gt 0.0644
_refine_ls_shift/su_max 3.079
_refine_ls_shift/su_mean 0.185
_refine_ls_structure_factor_coef Fsqd
_refine_ls_weighting_details 'calc w=1/[\s^2^(Fo^2^)+(0.1000P)^2^+0.0000P] where P=(Fo^2^+2Fc^2^)/3'
_refine_ls_weighting_scheme calc
_refine_ls_wR_factor_gt 0.1573
_refine_ls_wR_factor_ref 0.1814
_reflns_number_gt 8010
_reflns_number_total 14733
_reflns_threshold_expression >2sigma(I)
_cod_data_source_file c2ob06817f.txt
_cod_data_source_block acv8
_cod_depositor_comments
;
The following automatic conversions were performed:

'_symmetry_cell_setting' value 'Monoclinic' changed to 'monoclinic'
according to /home/saulius/struct/CIF-dictionaries/cif_core.dic
dictionary named 'cif_core.dic' version 2.4.1 from 2010-06-29.

Automatic conversion script
Id: cif_fix_values 1715 2011-07-08 13:25:40Z adriana 
;
_cod_original_sg_symbol_H-M P2(1)
_cod_original_formula_sum 'C50 H90 N8 O11.50'
_cod_database_code 7152251

loop_
_symmetry_equiv_pos_as_xyz
'x, y, z'
'-x, y+1/2, -z'

loop_
_atom_site_label
_atom_site_type_symbol
_atom_site_fract_x
_atom_site_fract_y
_atom_site_fract_z
_atom_site_U_iso_or_equiv
_atom_site_adp_type
_atom_site_occupancy
_atom_site_symmetry_multiplicity
_atom_site_calc_flag
_atom_site_refinement_flags
C11 C 0.6603(7) 0.02527(19) 0.3714(3) 0.0848(17) Uani 1 1 d .
C12 C 0.7802(8) 0.0322(3) 0.4189(5) 0.138(3) Uani 1 1 d .
H12A H 0.7905 0.0052 0.4479 0.207 Uiso 1 1 calc R
H12B H 0.7730 0.0616 0.4426 0.207 Uiso 1 1 calc R
H12C H 0.8534 0.0343 0.3963 0.207 Uiso 1 1 calc R
C13 C 0.6638(10) -0.0229(2) 0.3367(4) 0.142(3) Uani 1 1 d .
H13A H 0.6753 -0.0487 0.3675 0.212 Uiso 1 1 calc R
H13B H 0.7339 -0.0229 0.3119 0.212 Uiso 1 1 calc R
H13C H 0.5845 -0.0275 0.3088 0.212 Uiso 1 1 calc R
C14 C 0.6367(11) 0.0667(3) 0.3253(3) 0.145(4) Uani 1 1 d .
H14A H 0.5601 0.0606 0.2959 0.217 Uiso 1 1 calc R
H14B H 0.7083 0.0699 0.3018 0.217 Uiso 1 1 calc R
H14C H 0.6265 0.0960 0.3485 0.217 Uiso 1 1 calc R
O1 O 0.5532(4) 0.01838(11) 0.40813(16) 0.0770(10) Uani 1 1 d .
C10' C 0.5162(5) 0.05223(16) 0.4458(2) 0.0566(11) Uani 1 1 d .
O10 O 0.5517(3) 0.09427(10) 0.44754(15) 0.0621(8) Uani 1 1 d .
N11 N 0.4320(4) 0.03367(12) 0.48160(17) 0.0569(9) Uani 1 1 d .
H11 H 0.4177 0.0030 0.4804 0.068 Uiso 1 1 calc R
C11A C 0.3636(4) 0.06409(14) 0.5226(2) 0.0541(10) Uani 1 1 d .
H11A H 0.2966 0.0820 0.4953 0.065 Uiso 1 1 calc R
C11B C 0.2985(5) 0.03084(16) 0.5673(2) 0.0647(12) Uani 1 1 d .
H11B H 0.3647 0.0134 0.5948 0.078 Uiso 1 1 calc R
H11C H 0.2469 0.0071 0.5413 0.078 Uiso 1 1 calc R
C11C C 0.2124(6) 0.0572(2) 0.6098(3) 0.0867(18) Uani 1 1 d .
H11D H 0.2577 0.0859 0.6287 0.104 Uiso 1 1 calc R
C11D C 0.0897(9) 0.0721(4) 0.5751(6) 0.176(4) Uani 1 1 d .
H11E H 0.0412 0.0889 0.6037 0.263 Uiso 1 1 calc R
H11F H 0.0429 0.0440 0.5582 0.263 Uiso 1 1 calc R
H11G H 0.1038 0.0932 0.5405 0.263 Uiso 1 1 calc R
C11E C 0.1867(11) 0.0224(3) 0.6644(5) 0.174(4) Uani 1 1 d .
H11H H 0.2668 0.0134 0.6892 0.261 Uiso 1 1 calc R
H11I H 0.1439 -0.0061 0.6463 0.261 Uiso 1 1 calc R
H11J H 0.1336 0.0383 0.6917 0.261 Uiso 1 1 calc R
C11' C 0.4483(4) 0.09996(14) 0.56205(19) 0.0469(10) Uani 1 1 d .
O11 O 0.4108(3) 0.14184(9) 0.56845(14) 0.0553(7) Uani 1 1 d .
N12 N 0.5610(3) 0.08436(11) 0.59268(15) 0.0493(8) Uani 1 1 d .
H12 H 0.5855 0.0551 0.5874 0.059 Uiso 1 1 calc R
C12A C 0.6416(4) 0.11673(15) 0.6346(2) 0.0529(10) Uani 1 1 d .
H12D H 0.5922 0.1271 0.6684 0.063 Uiso 1 1 calc R
C12B C 0.7598(5) 0.08907(19) 0.6669(2) 0.0720(14) Uani 1 1 d .
H12E H 0.7970 0.0716 0.6334 0.086 Uiso 1 1 calc R
C12C C 0.8632(6) 0.1235(3) 0.7002(3) 0.103(2) Uani 1 1 d .
H12F H 0.9362 0.1049 0.7189 0.154 Uiso 1 1 calc R
H12G H 0.8290 0.1412 0.7333 0.154 Uiso 1 1 calc R
H12H H 0.8890 0.1457 0.6693 0.154 Uiso 1 1 calc R
C12D C 0.7189(8) 0.0519(2) 0.7132(3) 0.105(2) Uani 1 1 d .
H12I H 0.7927 0.0342 0.7325 0.157 Uiso 1 1 calc R
H12J H 0.6583 0.0299 0.6903 0.157 Uiso 1 1 calc R
H12K H 0.6798 0.0681 0.7459 0.157 Uiso 1 1 calc R
C12' C 0.6773(4) 0.16241(16) 0.5993(2) 0.0548(11) Uani 1 1 d .
O12 O 0.6833(4) 0.20169(13) 0.62612(17) 0.0855(11) Uani 1 1 d .
N13 N 0.7057(3) 0.15662(12) 0.53981(17) 0.0544(9) Uani 1 1 d .
H13 H 0.7099 0.1280 0.5241 0.065 Uiso 1 1 calc R
C13A C 0.7297(4) 0.19878(16) 0.5014(2) 0.0568(11) Uani 1 1 d .
H13D H 0.7893 0.2200 0.5283 0.068 Uiso 1 1 calc R
C13B C 0.7942(5) 0.18409(19) 0.4430(3) 0.0737(14) Uani 1 1 d .
H13E H 0.7384 0.1603 0.4183 0.088 Uiso 1 1 calc R
C13C C 0.9210(6) 0.1606(3) 0.4627(4) 0.108(2) Uani 1 1 d .
H13F H 0.9109 0.1342 0.4914 0.162 Uiso 1 1 calc R
H13G H 0.9798 0.1839 0.4840 0.162 Uiso 1 1 calc R
H13H H 0.9539 0.1484 0.4254 0.162 Uiso 1 1 calc R
C13D C 0.8064(8) 0.2277(3) 0.3996(4) 0.116(2) Uani 1 1 d .
H13I H 0.7237 0.2424 0.3882 0.173 Uiso 1 1 calc R
H13J H 0.8390 0.2172 0.3614 0.173 Uiso 1 1 calc R
H13K H 0.8643 0.2509 0.4218 0.173 Uiso 1 1 calc R
C13' C 0.6062(4) 0.22747(15) 0.4813(2) 0.0492(10) Uani 1 1 d .
O13 O 0.6052(3) 0.27177(10) 0.48628(15) 0.0607(8) Uani 1 1 d .
N14 N 0.5026(3) 0.20213(12) 0.45676(16) 0.0504(8) Uani 1 1 d .
H14 H 0.5063 0.1710 0.4564 0.060 Uiso 1 1 calc R
C14A C 0.3824(4) 0.22633(14) 0.43039(18) 0.0477(9) Uani 1 1 d .
C14B C 0.3977(5) 0.25132(17) 0.3662(2) 0.0653(12) Uani 1 1 d .
H14D H 0.3220 0.2706 0.3521 0.078 Uiso 1 1 calc R
H14E H 0.4712 0.2728 0.3724 0.078 Uiso 1 1 calc R
C14C C 0.2743(5) 0.18863(16) 0.4186(2) 0.0626(12) Uani 1 1 d .
H14F H 0.2720 0.1704 0.4578 0.075 Uiso 1 1 calc R
H14G H 0.1931 0.2056 0.4091 0.075 Uiso 1 1 calc R
C14D C 0.2858(6) 0.1534(2) 0.3651(3) 0.0829(16) Uani 1 1 d .
H14H H 0.3584 0.1321 0.3775 0.100 Uiso 1 1 calc R
H14I H 0.2090 0.1336 0.3577 0.100 Uiso 1 1 calc R
C14E C 0.3037(8) 0.1792(2) 0.3043(3) 0.104(2) Uani 1 1 d .
H14J H 0.2262 0.1969 0.2885 0.124 Uiso 1 1 calc R
H14K H 0.3187 0.1556 0.2719 0.124 Uiso 1 1 calc R
C14F C 0.4159(7) 0.2140(2) 0.3150(2) 0.0881(18) Uani 1 1 d .
H14L H 0.4245 0.2304 0.2751 0.106 Uiso 1 1 calc R
H14M H 0.4943 0.1959 0.3281 0.106 Uiso 1 1 calc R
C14' C 0.3465(4) 0.26378(14) 0.47925(19) 0.0464(9) Uani 1 1 d .
O14 O 0.3091(3) 0.30448(10) 0.46286(13) 0.0575(7) Uani 1 1 d .
N15 N 0.3501(3) 0.24825(12) 0.53990(15) 0.0466(8) Uani 1 1 d .
H15 H 0.3821 0.2203 0.5507 0.056 Uiso 1 1 calc R
C15A C 0.3001(4) 0.27862(15) 0.58770(19) 0.0482(9) Uani 1 1 d .
H15A H 0.2202 0.2929 0.5662 0.058 Uiso 1 1 calc R
C15B C 0.2634(5) 0.24951(17) 0.6442(2) 0.0639(12) Uani 1 1 d .
H15B H 0.2272 0.2727 0.6720 0.077 Uiso 1 1 calc R
C15C C 0.3740(6) 0.22627(19) 0.6841(2) 0.0747(14) Uani 1 1 d .
H15C H 0.4386 0.2502 0.6971 0.112 Uiso 1 1 calc R
H15D H 0.4091 0.2015 0.6596 0.112 Uiso 1 1 calc R
H15E H 0.3458 0.2121 0.7214 0.112 Uiso 1 1 calc R
C15D C 0.1577(7) 0.2128(2) 0.6230(3) 0.101(2) Uani 1 1 d .
H15F H 0.0868 0.2288 0.5979 0.151 Uiso 1 1 calc R
H15G H 0.1292 0.1984 0.6601 0.151 Uiso 1 1 calc R
H15H H 0.1904 0.1880 0.5977 0.151 Uiso 1 1 calc R
C15' C 0.3863(4) 0.32070(14) 0.61083(18) 0.0474(9) Uani 1 1 d .
O15 O 0.3446(3) 0.35244(11) 0.64281(17) 0.0719(9) Uani 1 1 d .
N16 N 0.5056(3) 0.32115(11) 0.59583(15) 0.0465(8) Uani 1 1 d .
H16 H 0.5327 0.2960 0.5777 0.056 Uiso 1 1 calc R
C16A C 0.5921(4) 0.36232(14) 0.60875(18) 0.0489(10) Uani 1 1 d .
H16A H 0.5661 0.3798 0.6453 0.059 Uiso 1 1 calc R
C16B C 0.7301(4) 0.34595(18) 0.6280(2) 0.0624(12) Uani 1 1 d .
H16B H 0.7534 0.3245 0.5949 0.075 Uiso 1 1 calc R
H16C H 0.7854 0.3742 0.6293 0.075 Uiso 1 1 calc R
C16C C 0.7573(6) 0.3201(2) 0.6919(3) 0.0882(18) Uani 1 1 d .
H16D H 0.6929 0.2946 0.6930 0.106 Uiso 1 1 calc R
C16D C 0.7480(11) 0.3534(4) 0.7450(3) 0.159(4) Uani 1 1 d .
H16E H 0.6653 0.3687 0.7391 0.239 Uiso 1 1 calc R
H16F H 0.8138 0.3776 0.7461 0.239 Uiso 1 1 calc R
H16G H 0.7589 0.3357 0.7846 0.239 Uiso 1 1 calc R
C16E C 0.8878(8) 0.2968(4) 0.6985(5) 0.157(4) Uani 1 1 d .
H16H H 0.8926 0.2756 0.6627 0.235 Uiso 1 1 calc R
H16I H 0.9016 0.2784 0.7376 0.235 Uiso 1 1 calc R
H16J H 0.9524 0.3215 0.6994 0.235 Uiso 1 1 calc R
C16' C 0.5824(4) 0.39772(14) 0.5526(2) 0.0492(10) Uani 1 1 d .
O16 O 0.6424(3) 0.43569(11) 0.55877(16) 0.0712(9) Uani 1 1 d .
N17 N 0.5067(4) 0.38548(12) 0.49946(17) 0.0546(9) Uani 1 1 d .
H17 H 0.4661 0.3584 0.4988 0.066 Uiso 1 1 calc R
C17A C 0.4886(5) 0.41581(15) 0.4416(2) 0.0535(11) Uani 1 1 d .
H17A H 0.5513 0.4422 0.4485 0.064 Uiso 1 1 calc R
C17B C 0.5210(5) 0.38625(17) 0.3835(2) 0.0649(12) Uani 1 1 d .
H17B H 0.4647 0.3578 0.3783 0.078 Uiso 1 1 calc R
C17C C 0.6575(6) 0.3691(2) 0.3939(3) 0.0906(17) Uani 1 1 d .
H17C H 0.6720 0.3501 0.4324 0.136 Uiso 1 1 calc R
H17D H 0.7141 0.3965 0.3980 0.136 Uiso 1 1 calc R
H17E H 0.6739 0.3497 0.3581 0.136 Uiso 1 1 calc R
C17D C 0.4951(7) 0.4171(2) 0.3225(2) 0.0917(18) Uani 1 1 d .
H17F H 0.4074 0.4278 0.3168 0.138 Uiso 1 1 calc R
H17G H 0.5106 0.3980 0.2862 0.138 Uiso 1 1 calc R
H17H H 0.5511 0.4447 0.3264 0.138 Uiso 1 1 calc R
C17' C 0.3580(4) 0.43872(15) 0.4301(2) 0.0545(11) Uani 1 1 d .
O17 O 0.3443(3) 0.48134(11) 0.41503(18) 0.0775(10) Uani 1 1 d .
N18 N 0.2586(4) 0.41020(14) 0.4357(2) 0.0658(10) Uani 1 1 d .
H18 H 0.2733 0.3805 0.4469 0.079 Uiso 1 1 calc R
C18A C 0.1268(5) 0.42644(19) 0.4238(3) 0.0818(16) Uani 1 1 d .
H18A H 0.1305 0.4612 0.4145 0.098 Uiso 1 1 calc R
C18B C 0.0493(6) 0.4027(2) 0.3629(4) 0.108(2) Uani 1 1 d .
H18B H -0.0385 0.4154 0.3587 0.129 Uiso 1 1 calc R
C18C C 0.1054(11) 0.4181(5) 0.3060(4) 0.183(5) Uani 1 1 d .
H18C H 0.1080 0.4529 0.3044 0.274 Uiso 1 1 calc R
H18D H 0.0538 0.4061 0.2681 0.274 Uiso 1 1 calc R
H18E H 0.1909 0.4055 0.3082 0.274 Uiso 1 1 calc R
C18D C 0.0418(9) 0.3496(3) 0.3664(6) 0.166(4) Uani 1 1 d .
H18F H 0.0018 0.3405 0.4030 0.249 Uiso 1 1 calc R
H18G H 0.1268 0.3362 0.3705 0.249 Uiso 1 1 calc R
H18H H -0.0080 0.3374 0.3281 0.249 Uiso 1 1 calc R
C18' C 0.0585(6) 0.4222(3) 0.4811(4) 0.104(2) Uani 1 1 d .
O18 O -0.0446(6) 0.4408(3) 0.4827(4) 0.178(3) Uani 1 1 d .
C1TM C 0.0538(10) 0.3941(5) 0.5876(5) 0.186(5) Uani 1 1 d .
H1T1 H 0.1067 0.3753 0.6194 0.279 Uiso 1 1 calc R
H1T2 H -0.0284 0.3787 0.5775 0.279 Uiso 1 1 calc R
H1T3 H 0.0426 0.4260 0.6040 0.279 Uiso 1 1 calc R
O1TM O 0.1172(4) 0.3975(2) 0.5282(3) 0.1222(17) Uani 1 1 d .
C21 C 0.3315(9) 0.3656(2) -0.1566(3) 0.106(2) Uani 1 1 d .
C22 C 0.2097(11) 0.3527(4) -0.1292(6) 0.182(5) Uani 1 1 d .
H22A H 0.1880 0.3785 -0.1021 0.273 Uiso 1 1 calc R
H22B H 0.2231 0.3234 -0.1045 0.273 Uiso 1 1 calc R
H22C H 0.1408 0.3480 -0.1636 0.273 Uiso 1 1 calc R
C23 C 0.3231(14) 0.4157(3) -0.1887(5) 0.208(7) Uani 1 1 d .
H23A H 0.3011 0.4396 -0.1589 0.312 Uiso 1 1 calc R
H23B H 0.2585 0.4152 -0.2256 0.312 Uiso 1 1 calc R
H23C H 0.4046 0.4238 -0.2017 0.312 Uiso 1 1 calc R
C24 C 0.3736(15) 0.3270(4) -0.1997(4) 0.207(6) Uani 1 1 d .
H24A H 0.4518 0.3368 -0.2147 0.311 Uiso 1 1 calc R
H24B H 0.3081 0.3223 -0.2357 0.311 Uiso 1 1 calc R
H24C H 0.3875 0.2972 -0.1763 0.311 Uiso 1 1 calc R
O2 O 0.4216(5) 0.37438(12) -0.10248(18) 0.0962(13) Uani 1 1 d .
C20' C 0.4722(5) 0.34076(17) -0.0617(2) 0.0647(13) Uani 1 1 d .
O20 O 0.4442(3) 0.29719(11) -0.06622(16) 0.0672(9) Uani 1 1 d .
N21 N 0.5533(4) 0.35973(13) -0.0148(2) 0.0649(10) Uani 1 1 d .
H21 H 0.5603 0.3907 -0.0122 0.078 Uiso 1 1 calc R
C21A C 0.6299(5) 0.33038(17) 0.0316(3) 0.0672(13) Uani 1 1 d .
H21A H 0.6934 0.3133 0.0099 0.081 Uiso 1 1 calc R
C21B C 0.7006(7) 0.3641(2) 0.0806(4) 0.110(2) Uani 1 1 d .
H21B H 0.7499 0.3867 0.0584 0.132 Uiso 1 1 calc R
H21C H 0.6376 0.3829 0.0997 0.132 Uiso 1 1 calc R
C21C C 0.7876(11) 0.3414(4) 0.1324(7) 0.200(6) Uani 1 1 d D
H21D H 0.8259 0.3121 0.1169 0.240 Uiso 1 1 calc R
C21D C 0.8908(17) 0.3776(7) 0.1568(11) 0.418(16) Uani 1 1 d .
H21E H 0.9512 0.3626 0.1894 0.627 Uiso 1 1 calc R
H21F H 0.8524 0.4051 0.1746 0.627 Uiso 1 1 calc R
H21G H 0.9345 0.3879 0.1221 0.627 Uiso 1 1 calc R
C21E C 0.7256(14) 0.3302(8) 0.1935(7) 0.258(8) Uani 1 1 d D
H21H H 0.7868 0.3138 0.2242 0.387 Uiso 1 1 calc R
H21I H 0.6518 0.3099 0.1824 0.387 Uiso 1 1 calc R
H21J H 0.7000 0.3599 0.2117 0.387 Uiso 1 1 calc R
C21' C 0.5537(5) 0.29305(15) 0.0629(2) 0.0556(11) Uani 1 1 d .
O21 O 0.5984(3) 0.25245(11) 0.07412(16) 0.0684(9) Uani 1 1 d .
N22 N 0.4411(4) 0.30640(13) 0.07890(17) 0.0587(9) Uani 1 1 d .
H22 H 0.4113 0.3350 0.0700 0.070 Uiso 1 1 calc R
C22A C 0.3688(5) 0.27158(18) 0.1119(2) 0.0694(13) Uani 1 1 d .
H22D H 0.4237 0.2621 0.1514 0.083 Uiso 1 1 calc R
C22B C 0.2492(6) 0.2966(2) 0.1319(3) 0.0884(17) Uani 1 1 d .
H22E H 0.2005 0.3127 0.0948 0.106 Uiso 1 1 calc R
C22C C 0.1669(9) 0.2587(3) 0.1580(5) 0.153(4) Uani 1 1 d .
H22F H 0.1371 0.2360 0.1247 0.229 Uiso 1 1 calc R
H22G H 0.0946 0.2740 0.1729 0.229 Uiso 1 1 calc R
H22H H 0.2166 0.2419 0.1929 0.229 Uiso 1 1 calc R
C22D C 0.2906(9) 0.3338(3) 0.1847(4) 0.125(3) Uani 1 1 d .
H22I H 0.2161 0.3501 0.1960 0.188 Uiso 1 1 calc R
H22J H 0.3471 0.3571 0.1695 0.188 Uiso 1 1 calc R
H22K H 0.3343 0.3175 0.2218 0.188 Uiso 1 1 calc R
C22' C 0.3376(5) 0.22613(19) 0.0735(3) 0.0714(14) Uani 1 1 d .
O22 O 0.3397(5) 0.18681(14) 0.0989(2) 0.1025(14) Uani 1 1 d .
N23 N 0.3051(3) 0.23156(14) 0.0089(2) 0.0610(10) Uani 1 1 d .
H23 H 0.2974 0.2600 -0.0077 0.073 Uiso 1 1 calc R
C23A C 0.2835(4) 0.18885(17) -0.0315(2) 0.0603(12) Uani 1 1 d .
H23D H 0.2261 0.1671 -0.0120 0.072 Uiso 1 1 calc R
C23B C 0.2172(5) 0.2027(2) -0.0976(3) 0.0789(15) Uani 1 1 d .
H23E H 0.2688 0.2279 -0.1147 0.095 Uiso 1 1 calc R
C23C C 0.2082(7) 0.1595(3) -0.1435(3) 0.115(2) Uani 1 1 d .
H23F H 0.1684 0.1696 -0.1852 0.173 Uiso 1 1 calc R
H23G H 0.1576 0.1344 -0.1277 0.173 Uiso 1 1 calc R
H23H H 0.2928 0.1474 -0.1464 0.173 Uiso 1 1 calc R
C23D C 0.0821(6) 0.2249(3) -0.0912(4) 0.122(3) Uani 1 1 d .
H23I H 0.0923 0.2519 -0.0623 0.183 Uiso 1 1 calc R
H23J H 0.0294 0.2007 -0.0750 0.183 Uiso 1 1 calc R
H23K H 0.0420 0.2356 -0.1326 0.183 Uiso 1 1 calc R
C23' C 0.4091(4) 0.16136(16) -0.0356(2) 0.0499(10) Uani 1 1 d .
O23 O 0.4130(3) 0.11755(11) -0.02972(15) 0.0622(8) Uani 1 1 d .
N24 N 0.5105(3) 0.18795(12) -0.04588(16) 0.0478(8) Uani 1 1 d .
H24 H 0.5041 0.2190 -0.0469 0.057 Uiso 1 1 calc R
C24A C 0.6323(4) 0.16517(15) -0.0554(2) 0.0490(10) Uani 1 1 d .
C24B C 0.6189(5) 0.13920(17) -0.1204(2) 0.0633(12) Uani 1 1 d .
H24D H 0.5476 0.1166 -0.1235 0.076 Uiso 1 1 calc R
H24E H 0.6964 0.1209 -0.1237 0.076 Uiso 1 1 calc R
C24C C 0.5961(6) 0.1759(2) -0.1759(2) 0.0808(16) Uani 1 1 d .
H24F H 0.5889 0.1588 -0.2164 0.097 Uiso 1 1 calc R
H24G H 0.5158 0.1928 -0.1740 0.097 Uiso 1 1 calc R
C24D C 0.7055(6) 0.2130(2) -0.1727(3) 0.0858(17) Uani 1 1 d .
H24H H 0.6877 0.2359 -0.2077 0.103 Uiso 1 1 calc R
H24I H 0.7852 0.1964 -0.1772 0.103 Uiso 1 1 calc R
C24E C 0.7191(5) 0.23964(18) -0.1095(3) 0.0701(13) Uani 1 1 d .
H24J H 0.7919 0.2615 -0.1069 0.084 Uiso 1 1 calc R
H24K H 0.6427 0.2589 -0.1073 0.084 Uiso 1 1 calc R
C24F C 0.7384(4) 0.20438(16) -0.0524(2) 0.0561(11) Uani 1 1 d .
H24L H 0.7400 0.2227 -0.0130 0.067 Uiso 1 1 calc R
H24M H 0.8211 0.1886 -0.0513 0.067 Uiso 1 1 calc R
C24' C 0.6745(4) 0.12946(14) -0.00129(19) 0.0458(9) Uani 1 1 d .
O24 O 0.7141(3) 0.08842(10) -0.01161(13) 0.0564(7) Uani 1 1 d .
N25 N 0.6706(3) 0.14521(11) 0.05838(15) 0.0459(8) Uani 1 1 d .
H25 H 0.6368 0.1729 0.0645 0.055 Uiso 1 1 calc R
C25A C 0.7233(4) 0.11559(15) 0.1137(2) 0.0515(10) Uani 1 1 d .
H25A H 0.8046 0.1022 0.1037 0.062 Uiso 1 1 calc R
C25B C 0.7564(5) 0.14675(17) 0.1750(2) 0.0688(13) Uani 1 1 d .
H25B H 0.7975 0.1248 0.2083 0.083 Uiso 1 1 calc R
C25C C 0.6409(6) 0.1669(2) 0.1998(2) 0.0787(15) Uani 1 1 d .
H25C H 0.5811 0.1412 0.2041 0.118 Uiso 1 1 calc R
H25D H 0.6010 0.1907 0.1704 0.118 Uiso 1 1 calc R
H25E H 0.6663 0.1816 0.2409 0.118 Uiso 1 1 calc R
C25D C 0.8575(6) 0.1849(2) 0.1647(3) 0.099(2) Uani 1 1 d .
H25F H 0.8788 0.2035 0.2033 0.149 Uiso 1 1 calc R
H25G H 0.8239 0.2060 0.1302 0.149 Uiso 1 1 calc R
H25H H 0.9332 0.1690 0.1543 0.149 Uiso 1 1 calc R
C25' C 0.6402(4) 0.07291(15) 0.12609(19) 0.0507(10) Uani 1 1 d .
O25 O 0.6838(4) 0.04133(12) 0.16380(17) 0.0751(10) Uani 1 1 d .
N26 N 0.5221(3) 0.07113(12) 0.09437(15) 0.0482(8) Uani 1 1 d .
H26 H 0.4946 0.0958 0.0715 0.058 Uiso 1 1 calc R
C26A C 0.4376(4) 0.03036(15) 0.0960(2) 0.0537(10) Uani 1 1 d .
H26A H 0.4654 0.0129 0.1361 0.064 Uiso 1 1 calc R
C26B C 0.3009(5) 0.04618(18) 0.0977(3) 0.0657(12) Uani 1 1 d .
H26B H 0.2771 0.0689 0.0629 0.079 Uiso 1 1 calc R
H26C H 0.2455 0.0181 0.0898 0.079 Uiso 1 1 calc R
C26C C 0.2753(6) 0.0700(2) 0.1606(3) 0.094(2) Uani 1 1 d .
H26D H 0.3407 0.0949 0.1719 0.113 Uiso 1 1 calc R
C26D C 0.2836(10) 0.0345(4) 0.2149(4) 0.154(4) Uani 1 1 d .
H26E H 0.3671 0.0197 0.2209 0.231 Uiso 1 1 calc R
H26F H 0.2193 0.0099 0.2052 0.231 Uiso 1 1 calc R
H26G H 0.2699 0.0511 0.2535 0.231 Uiso 1 1 calc R
C26E C 0.1474(7) 0.0939(3) 0.1532(5) 0.140(3) Uani 1 1 d .
H26H H 0.1413 0.1165 0.1183 0.210 Uiso 1 1 calc R
H26I H 0.1369 0.1107 0.1921 0.210 Uiso 1 1 calc R
H26J H 0.0813 0.0698 0.1444 0.210 Uiso 1 1 calc R
C26' C 0.4459(4) -0.00524(15) 0.0413(2) 0.0540(11) Uani 1 1 d .
O26 O 0.3780(4) -0.04161(12) 0.0367(2) 0.0825(11) Uani 1 1 d .
N27 N 0.5277(3) 0.00497(12) 0.00039(17) 0.0545(9) Uani 1 1 d .
H27 H 0.5740 0.0307 0.0069 0.065 Uiso 1 1 calc R
C27A C 0.5430(4) -0.02491(15) -0.0547(2) 0.0558(11) Uani 1 1 d .
H27A H 0.4802 -0.0512 -0.0555 0.067 Uiso 1 1 calc R
C27B C 0.5098(5) 0.00341(18) -0.1174(2) 0.0697(13) Uani 1 1 d .
H27B H 0.5641 0.0324 -0.1151 0.084 Uiso 1 1 calc R
C27C C 0.3707(7) 0.0197(3) -0.1247(3) 0.104(2) Uani 1 1 d .
H27C H 0.3510 0.0379 -0.1636 0.155 Uiso 1 1 calc R
H27D H 0.3573 0.0396 -0.0888 0.155 Uiso 1 1 calc R
H27E H 0.3158 -0.0082 -0.1263 0.155 Uiso 1 1 calc R
C27D C 0.5369(7) -0.0271(2) -0.1757(3) 0.098(2) Uani 1 1 d .
H27F H 0.6252 -0.0371 -0.1697 0.147 Uiso 1 1 calc R
H27G H 0.5200 -0.0079 -0.2140 0.147 Uiso 1 1 calc R
H27H H 0.4824 -0.0551 -0.1796 0.147 Uiso 1 1 calc R
C27' C 0.6742(5) -0.04836(16) -0.0485(2) 0.0589(12) Uani 1 1 d .
O27 O 0.6852(4) -0.09210(12) -0.0590(2) 0.0839(11) Uani 1 1 d .
N28 N 0.7762(4) -0.01966(14) -0.0360(2) 0.0698(11) Uani 1 1 d .
H28 H 0.7648 0.0105 -0.0284 0.084 Uiso 1 1 calc R
C28A C 0.9046(5) -0.0375(2) -0.0348(2) 0.0720(14) Uani 1 1 d .
H28A H 0.8994 -0.0676 -0.0597 0.086 Uiso 1 1 calc R
C28B C 0.9912(7) -0.0020(3) -0.0662(3) 0.101(2) Uani 1 1 d .
H28B H 1.0764 -0.0169 -0.0630 0.121 Uiso 1 1 calc R
C28C C 1.0072(8) 0.0451(3) -0.0336(4) 0.122(3) Uani 1 1 d .
H28C H 1.0388 0.0402 0.0109 0.183 Uiso 1 1 calc R
H28D H 0.9260 0.0615 -0.0375 0.183 Uiso 1 1 calc R
H28E H 1.0674 0.0644 -0.0529 0.183 Uiso 1 1 calc R
C28D C 0.9424(9) 0.0037(5) -0.1371(4) 0.165(4) Uani 1 1 d .
H28F H 0.9383 -0.0275 -0.1575 0.247 Uiso 1 1 calc R
H28G H 0.9997 0.0243 -0.1566 0.247 Uiso 1 1 calc R
H28H H 0.8583 0.0179 -0.1422 0.247 Uiso 1 1 calc R
C28' C 0.9673(6) -0.0492(2) 0.0305(3) 0.0916(18) Uani 1 1 d D
O28 O 0.9407(6) -0.0291(3) 0.0779(3) 0.150(2) Uani 1 1 d D
O2TM O 1.0581(5) -0.0822(2) 0.0332(3) 0.1197(16) Uani 1 1 d .
C2TM C 1.1277(8) -0.0964(4) 0.0902(5) 0.162(4) Uani 1 1 d .
H2T1 H 1.1888 -0.1207 0.0822 0.243 Uiso 1 1 calc R
H2T2 H 1.0707 -0.1095 0.1178 0.243 Uiso 1 1 calc R
H2T3 H 1.1721 -0.0689 0.1106 0.243 Uiso 1 1 calc R
O1W O 0.9234(8) 0.0116(5) 0.2199(6) 0.254(5) Uani 1 1 d .

loop_
_atom_site_aniso_label
_atom_site_aniso_U_11
_atom_site_aniso_U_22
_atom_site_aniso_U_33
_atom_site_aniso_U_23
_atom_site_aniso_U_13
_atom_site_aniso_U_12
C11 0.128(5) 0.059(3) 0.077(3) -0.016(3) 0.046(4) -0.002(3)
C12 0.117(6) 0.113(6) 0.197(9) -0.027(6) 0.067(7) 0.010(5)
C13 0.233(9) 0.077(4) 0.138(6) -0.045(4) 0.106(7) -0.006(5)
C14 0.282(11) 0.091(5) 0.075(4) -0.001(4) 0.075(6) -0.014(6)
O1 0.121(3) 0.0461(18) 0.072(2) -0.0193(16) 0.041(2) -0.0034(18)
C10' 0.083(3) 0.041(2) 0.046(2) -0.0022(19) 0.007(2) 0.003(2)
O10 0.093(2) 0.0349(16) 0.0610(18) -0.0056(13) 0.0180(16) -0.0029(15)
N11 0.080(3) 0.0326(17) 0.060(2) -0.0043(16) 0.0156(19) 0.0003(17)
C11A 0.062(3) 0.036(2) 0.064(3) -0.0045(19) 0.007(2) 0.0055(19)
C11B 0.072(3) 0.044(2) 0.082(3) -0.013(2) 0.024(3) -0.007(2)
C11C 0.084(4) 0.062(3) 0.124(5) -0.012(3) 0.049(4) -0.009(3)
C11D 0.112(6) 0.198(10) 0.219(11) -0.038(9) 0.032(7) 0.060(7)
C11E 0.247(11) 0.119(7) 0.191(9) 0.004(6) 0.153(9) -0.001(7)
C11' 0.061(3) 0.033(2) 0.048(2) -0.0031(17) 0.016(2) 0.0043(18)
O11 0.0675(18) 0.0326(15) 0.0674(19) -0.0032(13) 0.0153(15) 0.0061(13)
N12 0.068(2) 0.0311(17) 0.0491(19) -0.0028(14) 0.0109(17) 0.0040(16)
C12A 0.066(3) 0.045(2) 0.047(2) -0.0109(19) 0.008(2) -0.001(2)
C12B 0.087(4) 0.067(3) 0.058(3) -0.017(2) -0.003(2) 0.011(3)
C12C 0.085(4) 0.119(5) 0.096(4) -0.029(4) -0.013(3) 0.005(4)
C12D 0.172(7) 0.073(4) 0.061(3) 0.007(3) -0.016(4) 0.021(4)
C12' 0.065(3) 0.044(2) 0.056(3) -0.014(2) 0.010(2) -0.002(2)
O12 0.127(3) 0.057(2) 0.077(2) -0.0218(18) 0.031(2) -0.024(2)
N13 0.064(2) 0.0358(18) 0.064(2) -0.0023(16) 0.0125(18) 0.0044(16)
C13A 0.063(3) 0.046(2) 0.064(3) -0.003(2) 0.017(2) -0.012(2)
C13B 0.074(3) 0.064(3) 0.091(4) -0.010(3) 0.038(3) -0.007(3)
C13C 0.067(4) 0.132(6) 0.133(6) -0.012(5) 0.037(4) 0.007(4)
C13D 0.141(6) 0.104(5) 0.120(5) 0.012(4) 0.084(5) -0.004(4)
C13' 0.065(3) 0.040(2) 0.047(2) -0.0029(18) 0.022(2) -0.006(2)
O13 0.076(2) 0.0358(16) 0.073(2) -0.0033(14) 0.0222(16) -0.0082(14)
N14 0.069(2) 0.0300(16) 0.054(2) -0.0031(15) 0.0171(17) -0.0006(16)
C14A 0.065(3) 0.038(2) 0.040(2) 0.0023(17) 0.0077(18) -0.0023(19)
C14B 0.093(4) 0.051(3) 0.053(3) 0.002(2) 0.014(2) 0.008(2)
C14C 0.075(3) 0.043(2) 0.066(3) -0.003(2) -0.005(2) -0.001(2)
C14D 0.111(4) 0.062(3) 0.071(3) -0.016(3) -0.007(3) -0.010(3)
C14E 0.160(6) 0.080(4) 0.063(4) -0.028(3) -0.011(4) 0.005(4)
C14F 0.135(5) 0.083(4) 0.048(3) -0.007(3) 0.017(3) 0.014(4)
C14' 0.058(3) 0.034(2) 0.047(2) 0.0022(17) 0.0073(18) -0.0016(18)
O14 0.085(2) 0.0337(15) 0.0527(17) 0.0032(13) 0.0068(15) 0.0066(14)
N15 0.059(2) 0.0347(17) 0.0462(19) 0.0028(14) 0.0093(15) 0.0063(15)
C15A 0.052(2) 0.046(2) 0.048(2) 0.0024(18) 0.0094(18) 0.0074(18)
C15B 0.081(3) 0.055(3) 0.062(3) -0.002(2) 0.031(2) -0.010(2)
C15C 0.113(4) 0.059(3) 0.055(3) 0.015(2) 0.021(3) 0.012(3)
C15D 0.112(5) 0.086(4) 0.111(5) -0.010(4) 0.036(4) -0.036(4)
C15' 0.066(3) 0.039(2) 0.038(2) 0.0056(17) 0.0085(18) -0.0010(19)
O15 0.093(2) 0.0494(18) 0.080(2) -0.0180(17) 0.0346(19) 0.0000(17)
N16 0.061(2) 0.0364(17) 0.0436(18) -0.0026(14) 0.0115(16) 0.0018(15)
C16A 0.065(3) 0.041(2) 0.039(2) -0.0031(17) 0.0011(18) -0.0016(19)
C16B 0.065(3) 0.057(3) 0.062(3) 0.013(2) -0.004(2) -0.005(2)
C16C 0.093(4) 0.083(4) 0.079(4) 0.031(3) -0.022(3) -0.021(3)
C16D 0.223(10) 0.184(9) 0.059(4) 0.012(5) -0.021(5) -0.007(8)
C16E 0.115(6) 0.155(8) 0.180(8) 0.087(7) -0.053(6) 0.006(5)
C16' 0.059(3) 0.035(2) 0.052(2) -0.0002(18) 0.003(2) 0.0019(19)
O16 0.095(2) 0.0387(17) 0.072(2) 0.0073(15) -0.0151(18) -0.0115(17)
N17 0.067(2) 0.0442(19) 0.0499(19) 0.0116(16) -0.0010(16) -0.0145(17)
C17A 0.071(3) 0.037(2) 0.051(2) 0.0130(18) 0.005(2) -0.011(2)
C17B 0.088(4) 0.054(3) 0.055(3) 0.007(2) 0.018(2) -0.010(2)
C17C 0.098(4) 0.085(4) 0.095(4) 0.014(3) 0.034(3) 0.005(3)
C17D 0.143(5) 0.084(4) 0.050(3) 0.014(3) 0.018(3) -0.003(4)
C17' 0.075(3) 0.038(2) 0.047(2) 0.0059(18) -0.002(2) -0.012(2)
O17 0.094(2) 0.0376(17) 0.093(2) 0.0200(16) -0.0153(19) -0.0085(16)
N18 0.063(2) 0.045(2) 0.087(3) 0.0187(19) 0.000(2) -0.0007(18)
C18A 0.068(3) 0.055(3) 0.121(5) 0.025(3) 0.009(3) 0.007(3)
C18B 0.082(4) 0.087(4) 0.140(6) 0.007(4) -0.031(4) -0.006(3)
C18C 0.173(9) 0.262(14) 0.103(6) -0.020(8) -0.012(6) -0.068(10)
C18D 0.132(7) 0.086(5) 0.252(11) -0.013(6) -0.074(7) -0.008(5)
C18' 0.066(4) 0.088(4) 0.157(7) 0.026(4) 0.008(4) 0.011(3)
O18 0.114(4) 0.215(7) 0.212(7) 0.057(6) 0.052(4) 0.074(5)
C1TM 0.149(8) 0.258(13) 0.173(9) 0.069(9) 0.103(7) 0.037(9)
O1TM 0.088(3) 0.140(4) 0.146(4) 0.046(4) 0.043(3) 0.026(3)
C21 0.176(7) 0.064(4) 0.069(4) 0.016(3) -0.016(4) 0.002(4)
C22 0.173(10) 0.113(7) 0.237(13) 0.023(8) -0.054(10) 0.019(7)
C23 0.372(18) 0.084(5) 0.132(7) 0.053(5) -0.093(9) -0.023(8)
C24 0.42(2) 0.137(8) 0.068(5) -0.026(5) 0.028(7) 0.036(10)
O2 0.165(4) 0.049(2) 0.071(2) 0.0150(18) 0.001(3) 0.001(2)
C20' 0.100(4) 0.038(3) 0.063(3) 0.009(2) 0.038(3) 0.011(2)
O20 0.091(2) 0.0413(18) 0.072(2) 0.0057(15) 0.0221(17) 0.0027(16)
N21 0.093(3) 0.0318(18) 0.073(3) -0.0001(18) 0.021(2) 0.0016(19)
C21A 0.066(3) 0.045(3) 0.092(4) 0.006(2) 0.016(3) 0.006(2)
C21B 0.093(4) 0.068(4) 0.156(6) 0.028(4) -0.035(4) -0.016(3)
C21C 0.169(10) 0.122(7) 0.276(16) 0.046(9) -0.083(11) -0.049(7)
C21D 0.34(2) 0.273(18) 0.53(3) 0.15(2) -0.32(2) -0.164(16)
C21E 0.209(15) 0.33(2) 0.219(14) 0.041(16) -0.036(12) 0.050(16)
C21' 0.068(3) 0.038(2) 0.059(3) -0.0019(19) 0.004(2) 0.010(2)
O21 0.082(2) 0.0428(17) 0.078(2) 0.0077(16) 0.0046(17) 0.0118(16)
N22 0.075(3) 0.0412(19) 0.063(2) 0.0080(17) 0.0209(19) 0.0097(18)
C22A 0.091(4) 0.056(3) 0.064(3) 0.011(2) 0.024(3) 0.009(3)
C22B 0.102(4) 0.082(4) 0.091(4) 0.008(3) 0.048(3) 0.005(3)
C22C 0.137(7) 0.147(7) 0.195(9) 0.023(7) 0.098(7) -0.002(6)
C22D 0.159(7) 0.111(5) 0.117(6) -0.002(5) 0.061(5) 0.017(5)
C22' 0.081(3) 0.057(3) 0.079(4) 0.015(3) 0.024(3) -0.001(3)
O22 0.160(4) 0.055(2) 0.092(3) 0.027(2) 0.015(3) -0.016(2)
N23 0.058(2) 0.048(2) 0.080(3) 0.0177(19) 0.0174(19) 0.0060(17)
C23A 0.051(3) 0.056(3) 0.074(3) 0.012(2) 0.007(2) -0.006(2)
C23B 0.064(3) 0.076(3) 0.091(4) 0.016(3) -0.009(3) -0.007(3)
C23C 0.126(6) 0.103(5) 0.103(5) 0.010(4) -0.033(4) -0.012(4)
C23D 0.064(4) 0.143(6) 0.153(7) 0.025(5) -0.010(4) 0.019(4)
C23' 0.056(3) 0.045(2) 0.047(2) 0.0042(18) 0.0019(19) -0.004(2)
O23 0.0686(19) 0.0434(18) 0.073(2) 0.0072(15) 0.0027(15) -0.0066(14)
N24 0.054(2) 0.0334(17) 0.057(2) 0.0056(15) 0.0104(16) 0.0029(15)
C24A 0.058(3) 0.041(2) 0.051(2) -0.0002(18) 0.0180(19) 0.0034(19)
C24B 0.085(3) 0.054(3) 0.051(3) 0.002(2) 0.010(2) 0.010(2)
C24C 0.112(4) 0.079(4) 0.052(3) 0.011(3) 0.016(3) 0.013(3)
C24D 0.107(4) 0.086(4) 0.071(4) 0.028(3) 0.034(3) 0.012(3)
C24E 0.078(3) 0.055(3) 0.084(4) 0.014(3) 0.033(3) 0.002(2)
C24F 0.055(3) 0.051(2) 0.065(3) 0.005(2) 0.022(2) 0.001(2)
C24' 0.046(2) 0.041(2) 0.052(2) -0.0006(18) 0.0108(18) -0.0013(18)
O24 0.0717(19) 0.0443(16) 0.0539(17) 0.0007(13) 0.0113(14) 0.0101(14)
N25 0.055(2) 0.0341(17) 0.0474(19) -0.0016(14) 0.0046(15) 0.0042(15)
C25A 0.056(2) 0.045(2) 0.053(2) -0.0011(19) 0.0047(19) 0.0031(19)
C25B 0.084(3) 0.055(3) 0.062(3) -0.002(2) -0.013(3) -0.005(2)
C25C 0.116(4) 0.062(3) 0.057(3) -0.014(2) 0.010(3) 0.007(3)
C25D 0.108(5) 0.068(4) 0.112(5) -0.016(3) -0.016(4) -0.019(3)
C25' 0.071(3) 0.038(2) 0.043(2) -0.0017(18) 0.008(2) 0.004(2)
O25 0.088(2) 0.0566(19) 0.074(2) 0.0220(17) -0.0106(18) -0.0024(17)
N26 0.061(2) 0.0375(18) 0.0462(18) 0.0036(15) 0.0085(17) 0.0023(16)
C26A 0.067(3) 0.044(2) 0.053(2) 0.0071(19) 0.019(2) -0.001(2)
C26B 0.065(3) 0.059(3) 0.077(3) -0.012(2) 0.023(2) -0.007(2)
C26C 0.080(4) 0.101(4) 0.110(5) -0.042(4) 0.043(3) -0.019(3)
C26D 0.179(9) 0.202(10) 0.092(5) -0.002(6) 0.063(5) 0.009(8)
C26E 0.107(5) 0.135(7) 0.192(8) -0.053(6) 0.076(6) 0.008(5)
C26' 0.068(3) 0.034(2) 0.062(3) 0.0013(19) 0.019(2) 0.001(2)
O26 0.095(3) 0.0431(18) 0.119(3) -0.0175(19) 0.051(2) -0.0128(18)
N27 0.065(2) 0.0440(19) 0.056(2) -0.0121(16) 0.0138(18) -0.0118(17)
C27A 0.067(3) 0.042(2) 0.061(3) -0.013(2) 0.014(2) -0.013(2)
C27B 0.090(4) 0.054(3) 0.063(3) -0.011(2) 0.001(3) -0.010(3)
C27C 0.117(6) 0.090(4) 0.094(4) -0.020(4) -0.019(4) 0.019(4)
C27D 0.153(6) 0.084(4) 0.057(3) -0.015(3) 0.014(3) -0.003(4)
C27' 0.084(3) 0.043(3) 0.054(3) -0.007(2) 0.024(2) -0.005(2)
O27 0.101(3) 0.046(2) 0.112(3) -0.0144(19) 0.040(2) -0.0021(18)
N28 0.070(3) 0.048(2) 0.091(3) -0.019(2) 0.009(2) -0.003(2)
C28A 0.075(3) 0.070(3) 0.070(3) -0.007(3) 0.008(3) 0.004(3)
C28B 0.089(4) 0.127(6) 0.088(4) 0.019(4) 0.019(3) 0.001(4)
C28C 0.105(5) 0.102(5) 0.163(8) 0.030(5) 0.030(5) -0.012(4)
C28D 0.156(7) 0.252(12) 0.086(5) 0.050(7) 0.017(5) 0.011(8)
C28' 0.087(4) 0.099(5) 0.093(5) 0.019(4) 0.028(4) -0.012(4)
O28 0.153(5) 0.203(6) 0.093(3) 0.033(4) 0.014(3) 0.040(5)
O2TM 0.096(3) 0.127(4) 0.135(4) 0.047(3) 0.009(3) 0.024(3)
C2TM 0.102(5) 0.208(10) 0.173(8) 0.125(8) 0.005(5) 0.029(6)
O1W 0.147(6) 0.292(12) 0.309(12) 0.046(10) -0.016(7) -0.010(7)

loop_
_atom_type_symbol
_atom_type_description
_atom_type_scat_dispersion_real
_atom_type_scat_dispersion_imag
_atom_type_scat_source
C C 0.0033 0.0000 'International Tables Vol C Tables 4.2.6.8 and 6.1.1.4'
H H 0.0000 0.0000 'International Tables Vol C Tables 4.2.6.8 and 6.1.1.4'
N N 0.0061 0.0000 'International Tables Vol C Tables 4.2.6.8 and 6.1.1.4'
O O 0.0106 0.0000 'International Tables Vol C Tables 4.2.6.8 and 6.1.1.4'

loop_
_geom_angle_atom_site_label_1
_geom_angle_atom_site_label_2
_geom_angle_atom_site_label_3
_geom_angle
C14 C11 O1 111.7(6)
C14 C11 C12 112.4(7)
O1 C11 C12 107.5(5)
C14 C11 C13 111.6(6)
O1 C11 C13 102.2(5)
C12 C11 C13 110.9(7)
C10' O1 C11 122.5(4)
O10 C10' N11 124.7(4)
O10 C10' O1 125.4(4)
N11 C10' O1 109.9(4)
C10' N11 C11A 122.0(3)
N11 C11A C11' 113.7(4)
N11 C11A C11B 108.3(3)
C11' C11A C11B 109.5(4)
C11A C11B C11C 114.8(4)
C11D C11C C11B 113.2(6)
C11D C11C C11E 108.4(7)
C11B C11C C11E 108.3(5)
O11 C11' N12 121.6(4)
O11 C11' C11A 120.2(4)
N12 C11' C11A 118.2(3)
C11' N12 C12A 120.0(3)
N12 C12A C12' 112.0(3)
N12 C12A C12B 109.5(3)
C12' C12A C12B 112.7(4)
C12A C12B C12C 111.9(4)
C12A C12B C12D 109.7(5)
C12C C12B C12D 111.7(5)
O12 C12' N13 122.4(4)
O12 C12' C12A 120.4(4)
N13 C12' C12A 117.2(4)
C12' N13 C13A 120.1(4)
N13 C13A C13' 111.2(3)
N13 C13A C13B 111.2(4)
C13' C13A C13B 111.4(4)
C13C C13B C13D 111.4(5)
C13C C13B C13A 111.6(5)
C13D C13B C13A 110.7(4)
O13 C13' N14 122.5(4)
O13 C13' C13A 120.6(4)
N14 C13' C13A 116.9(4)
C13' N14 C14A 121.4(3)
N14 C14A C14' 109.3(3)
N14 C14A C14C 109.4(3)
C14' C14A C14C 108.5(3)
N14 C14A C14B 110.3(4)
C14' C14A C14B 110.4(3)
C14C C14A C14B 108.9(4)
C14F C14B C14A 110.8(4)
C14D C14C C14A 115.1(4)
C14E C14D C14C 111.4(4)
C14D C14E C14F 111.1(5)
C14E C14F C14B 111.4(5)
O14 C14' N15 121.8(4)
O14 C14' C14A 121.7(3)
N15 C14' C14A 116.3(3)
C14' N15 C15A 120.4(3)
N15 C15A C15' 113.9(3)
N15 C15A C15B 112.8(3)
C15' C15A C15B 111.0(3)
C15D C15B C15C 111.2(5)
C15D C15B C15A 112.0(4)
C15C C15B C15A 113.9(4)
O15 C15' N16 123.0(4)
O15 C15' C15A 118.9(4)
N16 C15' C15A 118.2(4)
C15' N16 C16A 123.1(3)
N16 C16A C16' 112.4(3)
N16 C16A C16B 111.5(3)
C16' C16A C16B 110.9(4)
C16C C16B C16A 115.6(4)
C16E C16C C16D 110.7(7)
C16E C16C C16B 109.9(6)
C16D C16C C16B 111.1(6)
O16 C16' N17 123.4(4)
O16 C16' C16A 119.3(4)
N17 C16' C16A 117.4(4)
C16' N17 C17A 123.3(3)
C17' C17A N17 112.6(4)
C17' C17A C17B 113.1(4)
N17 C17A C17B 109.7(3)
C17C C17B C17D 110.7(5)
C17C C17B C17A 111.2(4)
C17D C17B C17A 109.6(4)
O17 C17' N18 121.9(4)
O17 C17' C17A 121.3(4)
N18 C17' C17A 116.8(4)
C17' N18 C18A 123.3(4)
N18 C18A C18' 113.2(5)
N18 C18A C18B 113.0(5)
C18' C18A C18B 112.0(5)
C18D C18B C18C 111.1(10)
C18D C18B C18A 113.6(6)
C18C C18B C18A 109.0(6)
O18 C18' O1TM 122.8(8)
O18 C18' C18A 121.7(7)
O1TM C18' C18A 115.5(6)
C18' O1TM C1TM 117.0(7)
O2 C21 C24 113.0(8)
O2 C21 C22 104.1(6)
C24 C21 C22 113.3(8)
O2 C21 C23 101.2(6)
C24 C21 C23 112.1(8)
C22 C21 C23 112.2(9)
C20' O2 C21 125.0(4)
O20 C20' N21 124.4(4)
O20 C20' O2 124.0(5)
N21 C20' O2 111.5(4)
C20' N21 C21A 122.1(4)
N21 C21A C21' 113.7(4)
N21 C21A C21B 107.2(4)
C21' C21A C21B 111.3(5)
C21C C21B C21A 116.4(7)
C21B C21C C21D 108.5(10)
C21B C21C C21E 114.3(11)
C21D C21C C21E 102.3(15)
O21 C21' N22 122.5(4)
O21 C21' C21A 119.7(4)
N22 C21' C21A 117.8(4)
C21' N22 C22A 118.7(4)
N22 C22A C22' 112.4(4)
N22 C22A C22B 109.4(4)
C22' C22A C22B 113.2(5)
C22D C22B C22A 109.7(6)
C22D C22B C22C 108.7(6)
C22A C22B C22C 108.6(5)
O22 C22' N23 121.7(5)
O22 C22' C22A 121.4(5)
N23 C22' C22A 116.8(4)
C22' N23 C23A 119.5(4)
N23 C23A C23B 110.3(4)
N23 C23A C23' 111.6(4)
C23B C23A C23' 111.2(4)
C23C C23B C23A 111.3(5)
C23C C23B C23D 112.3(5)
C23A C23B C23D 109.1(5)
O23 C23' N24 123.1(4)
O23 C23' C23A 120.1(4)
N24 C23' C23A 116.7(4)
C23' N24 C24A 121.2(3)
N24 C24A C24' 110.2(3)
N24 C24A C24B 110.4(4)
C24' C24A C24B 110.2(3)
N24 C24A C24F 109.5(3)
C24' C24A C24F 106.7(3)
C24B C24A C24F 109.8(4)
C24A C24B C24C 110.8(4)
C24D C24C C24B 111.6(5)
C24C C24D C24E 110.0(4)
C24F C24E C24D 111.5(4)
C24E C24F C24A 113.2(4)
O24 C24' N25 121.2(4)
O24 C24' C24A 122.1(4)
N25 C24' C24A 116.6(3)
C24' N25 C25A 120.5(3)
N25 C25A C25' 114.0(3)
N25 C25A C25B 111.6(3)
C25' C25A C25B 110.9(4)
C25D C25B C25A 110.1(4)
C25D C25B C25C 114.1(5)
C25A C25B C25C 113.4(4)
O25 C25' N26 122.7(4)
O25 C25' C25A 119.5(4)
N26 C25' C25A 117.7(4)
C25' N26 C26A 123.7(3)
N26 C26A C26' 112.8(3)
N26 C26A C26B 111.6(4)
C26' C26A C26B 110.9(4)
C26C C26B C26A 115.2(5)
C26E C26C C26D 109.1(6)
C26E C26C C26B 111.3(6)
C26D C26C C26B 112.3(6)
O26 C26' N27 122.9(4)
O26 C26' C26A 119.6(4)
N27 C26' C26A 117.5(4)
C26' N27 C27A 123.4(4)
C27' C27A N27 112.0(4)
C27' C27A C27B 112.9(4)
N27 C27A C27B 111.2(4)
C27C C27B C27A 109.9(5)
C27C C27B C27D 111.2(5)
C27A C27B C27D 111.2(4)
O27 C27' N28 121.6(5)
O27 C27' C27A 120.6(4)
N28 C27' C27A 117.6(4)
C27' N28 C28A 122.1(4)
N28 C28A C28' 113.0(5)
N28 C28A C28B 112.6(5)
C28' C28A C28B 108.9(5)
C28C C28B C28D 111.7(8)
C28C C28B C28A 113.3(6)
C28D C28B C28A 110.4(6)
O28 C28' O2TM 122.1(7)
O28 C28' C28A 122.9(6)
O2TM C28' C28A 114.9(6)
C28' O2TM C2TM 122.1(7)

loop_
_geom_bond_atom_site_label_1
_geom_bond_atom_site_label_2
_geom_bond_distance
C11 C14 1.498(9)
C11 O1 1.465(7)
C11 C12 1.509(11)
C11 C13 1.520(8)
O1 C10' 1.317(5)
C10' O10 1.217(5)
C10' N11 1.342(6)
N11 C11A 1.462(5)
C11A C11' 1.503(6)
C11A C11B 1.540(6)
C11B C11C 1.542(7)
C11C C11D 1.451(11)
C11C C11E 1.550(11)
C11' O11 1.235(4)
C11' N12 1.340(5)
N12 C12A 1.445(5)
C12A C12' 1.536(6)
C12A C12B 1.535(7)
C12B C12C 1.538(8)
C12B C12D 1.516(9)
C12' O12 1.220(5)
C12' N13 1.336(6)
N13 C13A 1.458(5)
C13A C13' 1.530(6)
C13A C13B 1.539(7)
C13B C13C 1.490(8)
C13B C13D 1.527(9)
C13' O13 1.227(5)
C13' N14 1.337(5)
N14 C14A 1.469(5)
C14A C14' 1.542(6)
C14A C14C 1.536(6)
C14A C14B 1.544(6)
C14B C14F 1.523(7)
C14C C14D 1.506(7)
C14D C14E 1.499(9)
C14E C14F 1.513(9)
C14' O14 1.224(5)
C14' N15 1.342(5)
N15 C15A 1.462(5)
C15A C15' 1.512(6)
C15A C15B 1.528(6)
C15B C15D 1.525(8)
C15B C15C 1.484(7)
C15' O15 1.222(5)
C15' N16 1.335(5)
N16 C16A 1.457(5)
C16A C16' 1.526(6)
C16A C16B 1.521(6)
C16B C16C 1.514(7)
C16C C16E 1.505(11)
C16C C16D 1.460(11)
C16' O16 1.221(5)
C16' N17 1.324(5)
N17 C17A 1.469(5)
C17A C17' 1.501(7)
C17A C17B 1.546(7)
C17B C17C 1.499(8)
C17B C17D 1.533(7)
C17' O17 1.222(5)
C17' N18 1.326(6)
N18 C18A 1.445(7)
C18A C18' 1.491(10)
C18A C18B 1.566(9)
C18B C18D 1.470(10)
C18B C18C 1.469(12)
C18' O18 1.205(8)
C18' O1TM 1.289(8)
C1TM O1TM 1.498(9)
C21 O2 1.398(8)
C21 C24 1.506(11)
C21 C22 1.519(14)
C21 C23 1.536(9)
O2 C20' 1.325(6)
C20' O20 1.238(6)
C20' N21 1.320(7)
N21 C21A 1.429(6)
C21A C21' 1.511(7)
C21A C21B 1.509(8)
C21B C21C 1.463(12)
C21C C21D 1.511(16)
C21C C21E 1.5516(11)
C21' O21 1.225(5)
C21' N22 1.327(6)
N22 C22A 1.459(6)
C22A C22' 1.504(8)
C22A C22B 1.544(8)
C22B C22D 1.531(10)
C22B C22C 1.508(10)
C22' O22 1.208(6)
C22' N23 1.363(7)
N23 C23A 1.453(6)
C23A C23B 1.517(7)
C23A C23' 1.536(6)
C23B C23C 1.530(9)
C23B C23D 1.569(9)
C23' O23 1.216(5)
C23' N24 1.336(5)
N24 C24A 1.465(5)
C24A C24' 1.525(6)
C24A C24B 1.534(6)
C24A C24F 1.550(6)
C24B C24C 1.540(7)
C24C C24D 1.533(8)
C24D C24E 1.511(8)
C24E C24F 1.537(6)
C24' O24 1.236(5)
C24' N25 1.335(5)
N25 C25A 1.467(5)
C25A C25' 1.511(6)
C25A C25B 1.551(6)
C25B C25D 1.532(8)
C25B C25C 1.494(8)
C25' O25 1.224(5)
C25' N26 1.327(6)
N26 C26A 1.437(5)
C26A C26' 1.525(6)
C26A C26B 1.508(7)
C26B C26C 1.535(7)
C26C C26E 1.487(10)
C26C C26D 1.499(11)
C26' O26 1.227(5)
C26' N27 1.329(6)
N27 C27A 1.449(5)
C27A C27' 1.513(7)
C27A C27B 1.533(7)
C27B C27C 1.517(9)
C27B C27D 1.546(7)
C27' O27 1.235(5)
C27' N28 1.330(6)
N28 C28A 1.434(6)
C28A C28' 1.475(8)
C28A C28B 1.546(9)
C28B C28C 1.469(11)
C28B C28D 1.518(10)
C28' O28 1.2096(10)
C28' O2TM 1.314(7)
O2TM C2TM 1.374(9)

loop_
_geom_torsion_atom_site_label_1
_geom_torsion_atom_site_label_2
_geom_torsion_atom_site_label_3
_geom_torsion_atom_site_label_4
_geom_torsion
C14 C11 O1 C10' -60.5(7)
C12 C11 O1 C10' 63.3(7)
C13 C11 O1 C10' -179.9(6)
C11 O1 C10' O10 11.3(8)
C11 O1 C10' N11 -169.5(5)
O10 C10' N11 C11A 6.3(7)
O1 C10' N11 C11A -172.9(4)
C10' N11 C11A C11' -45.9(5)
C10' N11 C11A C11B -167.9(4)
N11 C11A C11B C11C -175.0(4)
C11' C11A C11B C11C 60.5(6)
C11A C11B C11C C11D 76.0(8)
C11A C11B C11C C11E -163.8(6)
N11 C11A C11' O11 138.2(4)
C11B C11A C11' O11 -100.4(5)
N11 C11A C11' N12 -45.6(5)
C11B C11A C11' N12 75.7(5)
O11 C11' N12 C12A 0.3(6)
C11A C11' N12 C12A -175.8(4)
C11' N12 C12A C12' -58.1(5)
C11' N12 C12A C12B 176.2(4)
N12 C12A C12B C12C 167.4(4)
C12' C12A C12B C12C 42.1(6)
N12 C12A C12B C12D -68.0(5)
C12' C12A C12B C12D 166.7(4)
N12 C12A C12' O12 142.1(5)
C12B C12A C12' O12 -93.9(5)
N12 C12A C12' N13 -40.4(5)
C12B C12A C12' N13 83.6(5)
O12 C12' N13 C13A -7.8(7)
C12A C12' N13 C13A 174.7(4)
C12' N13 C13A C13' -70.1(5)
C12' N13 C13A C13B 165.1(4)
N13 C13A C13B C13C -61.1(6)
C13' C13A C13B C13C 174.2(4)
N13 C13A C13B C13D 174.3(5)
C13' C13A C13B C13D 49.6(6)
N13 C13A C13' O13 134.1(4)
C13B C13A C13' O13 -101.2(5)
N13 C13A C13' N14 -47.6(5)
C13B C13A C13' N14 77.1(5)
O13 C13' N14 C14A 4.0(6)
C13A C13' N14 C14A -174.3(3)
C13' N14 C14A C14' -50.0(5)
C13' N14 C14A C14C -168.7(4)
C13' N14 C14A C14B 71.5(5)
N14 C14A C14B C14F 66.6(5)
C14' C14A C14B C14F -172.6(4)
C14C C14A C14B C14F -53.5(6)
N14 C14A C14C C14D -69.0(5)
C14' C14A C14C C14D 171.8(4)
C14B C14A C14C C14D 51.6(5)
C14A C14C C14D C14E -52.3(7)
C14C C14D C14E C14F 53.9(7)
C14D C14E C14F C14B -58.3(7)
C14A C14B C14F C14E 58.6(6)
N14 C14A C14' O14 135.9(4)
C14C C14A C14' O14 -104.9(4)
C14B C14A C14' O14 14.4(6)
N14 C14A C14' N15 -48.4(5)
C14C C14A C14' N15 70.8(5)
C14B C14A C14' N15 -169.9(4)
O14 C14' N15 C15A 4.6(6)
C14A C14' N15 C15A -171.1(4)
C14' N15 C15A C15' -74.8(5)
C14' N15 C15A C15B 157.5(4)
N15 C15A C15B C15D -61.3(5)
C15' C15A C15B C15D 169.5(4)
N15 C15A C15B C15C 65.9(5)
C15' C15A C15B C15C -63.3(5)
N15 C15A C15' O15 168.5(4)
C15B C15A C15' O15 -62.9(5)
N15 C15A C15' N16 -12.2(5)
C15B C15A C15' N16 116.4(4)
O15 C15' N16 C16A -8.3(6)
C15A C15' N16 C16A 172.5(3)
C15' N16 C16A C16' -91.2(4)
C15' N16 C16A C16B 143.6(4)
N16 C16A C16B C16C -67.3(5)
C16' C16A C16B C16C 166.6(4)
C16A C16B C16C C16E 168.0(6)
C16A C16B C16C C16D -69.1(7)
N16 C16A C16' O16 174.5(4)
C16B C16A C16' O16 -60.0(5)
N16 C16A C16' N17 -4.7(5)
C16B C16A C16' N17 120.9(4)
O16 C16' N17 C17A 1.2(7)
C16A C16' N17 C17A -179.6(4)
C16' N17 C17A C17' -108.7(5)
C16' N17 C17A C17B 124.5(5)
C17' C17A C17B C17C 173.2(4)
N17 C17A C17B C17C -60.2(5)
C17' C17A C17B C17D 50.4(5)
N17 C17A C17B C17D 176.9(4)
N17 C17A C17' O17 135.4(4)
C17B C17A C17' O17 -99.5(5)
N17 C17A C17' N18 -46.2(5)
C17B C17A C17' N18 78.9(5)
O17 C17' N18 C18A 0.7(7)
C17A C17' N18 C18A -177.6(5)
C17' N18 C18A C18' -119.3(6)
C17' N18 C18A C18B 112.1(6)
N18 C18A C18B C18D 60.3(9)
C18' C18A C18B C18D -68.9(9)
N18 C18A C18B C18C -64.1(8)
C18' C18A C18B C18C 166.6(8)
N18 C18A C18' O18 168.3(7)
C18B C18A C18' O18 -62.5(9)
N18 C18A C18' O1TM -11.5(8)
C18B C18A C18' O1TM 117.7(6)
O18 C18' O1TM C1TM -2.2(12)
C18A C18' O1TM C1TM 177.6(8)
C24 C21 O2 C20' -52.9(10)
C22 C21 O2 C20' 70.4(8)
C23 C21 O2 C20' -173.0(8)
C21 O2 C20' O20 -0.9(9)
C21 O2 C20' N21 -179.3(6)
O20 C20' N21 C21A 8.1(8)
O2 C20' N21 C21A -173.6(4)
C20' N21 C21A C21' -51.3(6)
C20' N21 C21A C21B -174.8(5)
N21 C21A C21B C21C -178.8(9)
C21' C21A C21B C21C 56.3(10)
C21A C21B C21C C21D 153.9(13)
C21A C21B C21C C21E -92.6(15)
N21 C21A C21' O21 140.8(4)
C21B C21A C21' O21 -98.0(6)
N21 C21A C21' N22 -41.1(6)
C21B C21A C21' N22 80.1(6)
O21 C21' N22 C22A 0.9(7)
C21A C21' N22 C22A -177.2(4)
C21' N22 C22A C22' -59.2(6)
C21' N22 C22A C22B 174.0(5)
N22 C22A C22B C22D -68.7(6)
C22' C22A C22B C22D 165.0(5)
N22 C22A C22B C22C 172.6(6)
C22' C22A C22B C22C 46.3(8)
N22 C22A C22' O22 142.3(5)
C22B C22A C22' O22 -93.0(7)
N22 C22A C22' N23 -38.7(6)
C22B C22A C22' N23 86.0(6)
O22 C22' N23 C23A -5.7(7)
C22A C22' N23 C23A 175.3(4)
C22' N23 C23A C23B 165.9(4)
C22' N23 C23A C23' -69.9(5)
N23 C23A C23B C23C 173.0(5)
C23' C23A C23B C23C 48.7(6)
N23 C23A C23B C23D -62.5(6)
C23' C23A C23B C23D 173.1(5)
N23 C23A C23' O23 134.3(4)
C23B C23A C23' O23 -102.0(5)
N23 C23A C23' N24 -45.7(5)
C23B C23A C23' N24 78.0(5)
O23 C23' N24 C24A 4.6(6)
C23A C23' N24 C24A -175.4(4)
C23' N24 C24A C24' -51.7(5)
C23' N24 C24A C24B 70.3(5)
C23' N24 C24A C24F -168.7(4)
N24 C24A C24B C24C 66.5(5)
C24' C24A C24B C24C -171.6(4)
C24F C24A C24B C24C -54.3(5)
C24A C24B C24C C24D 58.4(6)
C24B C24C C24D C24E -58.3(6)
C24C C24D C24E C24F 55.5(6)
C24D C24E C24F C24A -54.2(5)
N24 C24A C24F C24E -68.4(5)
C24' C24A C24F C24E 172.4(4)
C24B C24A C24F C24E 53.0(5)
N24 C24A C24' O24 134.3(4)
C24B C24A C24' O24 12.2(6)
C24F C24A C24' O24 -106.9(4)
N24 C24A C24' N25 -47.7(5)
C24B C24A C24' N25 -169.8(4)
C24F C24A C24' N25 71.0(4)
O24 C24' N25 C25A 5.1(6)
C24A C24' N25 C25A -172.8(3)
C24' N25 C25A C25' -75.0(5)
C24' N25 C25A C25B 158.3(4)
N25 C25A C25B C25D -60.7(5)
C25' C25A C25B C25D 171.0(4)
N25 C25A C25B C25C 68.5(5)
C25' C25A C25B C25C -59.9(5)
N25 C25A C25' O25 167.9(4)
C25B C25A C25' O25 -65.1(5)
N25 C25A C25' N26 -11.2(5)
C25B C25A C25' N26 115.9(4)
O25 C25' N26 C26A -6.1(6)
C25A C25' N26 C26A 172.9(3)
C25' N26 C26A C26' -93.2(5)
C25' N26 C26A C26B 141.1(4)
N26 C26A C26B C26C -70.0(6)
C26' C26A C26B C26C 163.3(4)
C26A C26B C26C C26E 167.5(6)
C26A C26B C26C C26D -69.8(7)
N26 C26A C26' O26 -179.5(4)
C26B C26A C26' O26 -53.4(6)
N26 C26A C26' N27 0.5(6)
C26B C26A C26' N27 126.6(4)
O26 C26' N27 C27A 1.7(7)
C26A C26' N27 C27A -178.3(4)
C26' N27 C27A C27' -113.7(5)
C26' N27 C27A C27B 118.9(5)
C27' C27A C27B C27C 171.9(4)
N27 C27A C27B C27C -61.2(5)
C27' C27A C27B C27D 48.4(6)
N27 C27A C27B C27D 175.2(4)
N27 C27A C27' O27 131.8(4)
C27B C27A C27' O27 -101.7(5)
N27 C27A C27' N28 -52.9(5)
C27B C27A C27' N28 73.5(5)
O27 C27' N28 C28A 0.8(7)
C27A C27' N28 C28A -174.4(4)
C27' N28 C28A C28' -96.7(6)
C27' N28 C28A C28B 139.4(5)
N28 C28A C28B C28C 61.8(7)
C28' C28A C28B C28C -64.3(7)
N28 C28A C28B C28D -64.2(8)
C28' C28A C28B C28D 169.7(7)
N28 C28A C28' O28 -28.3(8)
C28B C28A C28' O28 97.6(8)
N28 C28A C28' O2TM 154.0(5)
C28B C28A C28' O2TM -80.2(7)
O28 C28' O2TM C2TM 0.9(10)
C28A C28' O2TM C2TM 178.6(6)
